data_7154198
loop_
_publ_author_name
'Banerjee, Arghya'
'Santra, Sourav Kumar'
'Mishra, Aniket'
'Khatun, Nilufa'
'Patel, Bhisma K.'

_publ_section_title
;
 Copper(i)-promoted cycloalkylation-peroxidation of unactivated alkenes
 via sp(3) C-H functionalisation.
;
_journal_issue 5
_journal_name_full 'Organic &amp; biomolecular chemistry'
_journal_page_first 1307
_journal_page_last 1312
_journal_paper_doi 10.1039/c4ob01962h
_journal_volume 13
_journal_year 2015
_chemical_formula_moiety 'C20 H25 N O4'
_chemical_formula_sum 'C20 H25 N O4'
_chemical_formula_weight 343.41
_chemical_name_systematic
; 
 ? 
;
_space_group_IT_number 14
_symmetry_cell_setting monoclinic
_symmetry_space_group_name_Hall '-P 2yn'
_symmetry_space_group_name_H-M 'P 1 21/n 1'
_atom_sites_solution_hydrogens geom
_atom_sites_solution_primary direct
_atom_sites_solution_secondary difmap
_audit_creation_method SHELXL-97
_cell_angle_alpha 90.00
_cell_angle_beta 101.439(2)
_cell_angle_gamma 90.00
_cell_formula_units_Z 4
_cell_length_a 9.6382(7)
_cell_length_b 12.5190(9)
_cell_length_c 16.1542(12)
_cell_measurement_temperature 296(2)
_cell_volume 1910.5(2)
_computing_cell_refinement 'Bruker SMART'
_computing_data_collection 'Bruker SMART'
_computing_data_reduction 'Bruker SAINT'
_computing_molecular_graphics 'Bruker SHELXTL'
_computing_publication_material 'Bruker SHELXTL'
_computing_structure_refinement 'SHELXL-97 (Sheldrick, 1997)'
_computing_structure_solution 'SHELXS-97 (Sheldrick, 1990)'
_diffrn_ambient_temperature 296(2)
_diffrn_measured_fraction_theta_full 0.782
_diffrn_measured_fraction_theta_max 0.782
_diffrn_measurement_device_type 'CCD area detector'
_diffrn_measurement_method 'phi and omega scans'
_diffrn_radiation_monochromator graphite
_diffrn_radiation_source 'fine-focus sealed tube'
_diffrn_radiation_type MoK\a
_diffrn_radiation_wavelength 0.71073
_diffrn_reflns_av_R_equivalents 0.0239
_diffrn_reflns_av_sigmaI/netI 0.0227
_diffrn_reflns_limit_h_max 8
_diffrn_reflns_limit_h_min -6
_diffrn_reflns_limit_k_max 8
_diffrn_reflns_limit_k_min -11
_diffrn_reflns_limit_l_max 15
_diffrn_reflns_limit_l_min -14
_diffrn_reflns_number 7168
_diffrn_reflns_theta_full 20.36
_diffrn_reflns_theta_max 20.36
_diffrn_reflns_theta_min 2.07
_exptl_absorpt_coefficient_mu 0.083
_exptl_absorpt_correction_T_max 0.984
_exptl_absorpt_correction_T_min 0.978
_exptl_absorpt_correction_type multi-scan
_exptl_absorpt_process_details SADABS
_exptl_crystal_colour colorless
_exptl_crystal_density_diffrn 1.194
_exptl_crystal_density_method 'not measured'
_exptl_crystal_description needle
_exptl_crystal_F_000 736
_exptl_crystal_size_max 0.34
_exptl_crystal_size_mid 0.22
_exptl_crystal_size_min 0.20
_refine_diff_density_max 0.142
_refine_diff_density_min -0.175
_refine_diff_density_rms 0.045
_refine_ls_extinction_method none
_refine_ls_goodness_of_fit_ref 1.150
_refine_ls_hydrogen_treatment constr
_refine_ls_matrix_type full
_refine_ls_number_parameters 229
_refine_ls_number_reflns 1469
_refine_ls_number_restraints 0
_refine_ls_restrained_S_all 1.150
_refine_ls_R_factor_all 0.0483
_refine_ls_R_factor_gt 0.0374
_refine_ls_shift/su_max 0.000
_refine_ls_shift/su_mean 0.000
_refine_ls_structure_factor_coef Fsqd
_refine_ls_weighting_details 'calc w=1/[\s^2^(Fo^2^)+(0.0669P)^2^+0.0905P] where P=(Fo^2^+2Fc^2^)/3'
_refine_ls_weighting_scheme calc
_refine_ls_wR_factor_gt 0.0980
_refine_ls_wR_factor_ref 0.1100
_reflns_number_gt 1166
_reflns_number_total 1469
_reflns_threshold_expression >2sigma(I)
_cod_data_source_file c4ob01962h2.cif
_cod_data_source_block ab_1
_cod_depositor_comments 'Adding full bibliography for 7154198--7154200.cif.'
_cod_database_code 7154198

loop_
_symmetry_equiv_pos_as_xyz
'x, y, z'
'-x+1/2, y+1/2, -z+1/2'
'-x, -y, -z'
'x-1/2, -y-1/2, z-1/2'

loop_
_atom_site_label
_atom_site_type_symbol
_atom_site_fract_x
_atom_site_fract_y
_atom_site_fract_z
_atom_site_U_iso_or_equiv
_atom_site_adp_type
_atom_site_occupancy
_atom_site_symmetry_multiplicity
_atom_site_calc_flag
_atom_site_refinement_flags
C7 C 0.1680(3) 0.3566(2) 0.30690(17) 0.0475(8) Uani 1 1 d .
H7 H 0.2139 0.2907 0.2937 0.057 Uiso 1 1 calc R
C2 C -0.0852(4) 0.4128(3) 0.25961(17) 0.0456(8) Uani 1 1 d .
C14 C 0.1918(3) 0.4403(2) 0.24159(19) 0.0484(8) Uani 1 1 d .
C1 C 0.0114(4) 0.3347(3) 0.29096(17) 0.0449(8) Uani 1 1 d .
C8 C 0.2351(3) 0.3859(2) 0.39936(18) 0.0524(8) Uani 1 1 d .
H8 H 0.3350 0.4019 0.4007 0.063 Uiso 1 1 calc R
C13 C 0.1717(3) 0.4844(2) 0.43333(18) 0.0643(10) Uani 1 1 d .
H13A H 0.1841 0.5455 0.3987 0.077 Uiso 1 1 calc R
H13B H 0.0709 0.4734 0.4290 0.077 Uiso 1 1 calc R
C6 C -0.0435(4) 0.2354(3) 0.30562(18) 0.0608(9) Uani 1 1 d .
H6 H 0.0177 0.1794 0.3251 0.073 Uiso 1 1 calc R
C9 C 0.2314(3) 0.2921(2) 0.45867(19) 0.0697(9) Uani 1 1 d .
H9A H 0.1337 0.2724 0.4574 0.084 Uiso 1 1 calc R
H9B H 0.2780 0.2313 0.4388 0.084 Uiso 1 1 calc R
C4 C -0.2797(4) 0.2998(4) 0.2629(2) 0.0705(10) Uani 1 1 d .
H4 H -0.3769 0.2887 0.2552 0.085 Uiso 1 1 calc R
C3 C -0.2288(4) 0.3978(3) 0.24527(17) 0.0589(9) Uani 1 1 d .
H3 H -0.2905 0.4528 0.2240 0.071 Uiso 1 1 calc R
C11 C 0.2350(3) 0.4125(3) 0.5812(2) 0.0770(10) Uani 1 1 d .
H11A H 0.2844 0.4292 0.6381 0.092 Uiso 1 1 calc R
H11B H 0.1375 0.3960 0.5833 0.092 Uiso 1 1 calc R
C5 C -0.1888(5) 0.2189(3) 0.2915(2) 0.0716(10) Uani 1 1 d .
H5 H -0.2241 0.1521 0.3018 0.086 Uiso 1 1 calc R
C10 C 0.3030(4) 0.3169(3) 0.5489(2) 0.0842(11) Uani 1 1 d .
H10A H 0.2956 0.2556 0.5845 0.101 Uiso 1 1 calc R
H10B H 0.4027 0.3311 0.5513 0.101 Uiso 1 1 calc R
C12 C 0.2393(3) 0.5084(3) 0.5249(2) 0.0757(10) Uani 1 1 d .
H12A H 0.3369 0.5299 0.5281 0.091 Uiso 1 1 calc R
H12B H 0.1896 0.5674 0.5449 0.091 Uiso 1 1 calc R
C15 C 0.0958(4) 0.5382(3) 0.23909(17) 0.0516(9) Uani 1 1 d .
C17 C 0.2341(4) 0.4020(2) 0.0330(2) 0.0621(9) Uani 1 1 d .
C19 C 0.1197(4) 0.3268(3) -0.0093(2) 0.0980(12) Uani 1 1 d .
H19A H 0.1021 0.2743 0.0308 0.147 Uiso 1 1 calc R
H19B H 0.1496 0.2917 -0.0556 0.147 Uiso 1 1 calc R
H19C H 0.0346 0.3663 -0.0299 0.147 Uiso 1 1 calc R
C16 C 0.3401(5) 0.4761(3) 0.25643(19) 0.0655(10) Uani 1 1 d .
C18 C 0.3701(4) 0.3448(3) 0.0690(2) 0.1046(13) Uani 1 1 d .
H18A H 0.4390 0.3954 0.0963 0.157 Uiso 1 1 calc R
H18B H 0.4050 0.3099 0.0242 0.157 Uiso 1 1 calc R
H18C H 0.3531 0.2925 0.1093 0.157 Uiso 1 1 calc R
C20 C 0.2570(4) 0.4925(3) -0.0252(2) 0.1037(13) Uani 1 1 d .
H20A H 0.1690 0.5290 -0.0448 0.156 Uiso 1 1 calc R
H20B H 0.2912 0.4642 -0.0726 0.156 Uiso 1 1 calc R
H20C H 0.3252 0.5416 0.0050 0.156 Uiso 1 1 calc R
O3 O 0.15730(19) 0.38535(14) 0.16255(13) 0.0595(6) Uani 1 1 d .
O1 O -0.0406(2) 0.51643(16) 0.24161(11) 0.0555(6) Uani 1 1 d .
O4 O 0.1831(2) 0.46230(15) 0.09831(12) 0.0672(7) Uani 1 1 d .
O2 O 0.1305(2) 0.62822(19) 0.23225(13) 0.0719(8) Uani 1 1 d .
N1 N 0.4568(3) 0.5002(2) 0.26886(19) 0.0972(11) Uani 1 1 d .

loop_
_atom_site_aniso_label
_atom_site_aniso_U_11
_atom_site_aniso_U_22
_atom_site_aniso_U_33
_atom_site_aniso_U_23
_atom_site_aniso_U_13
_atom_site_aniso_U_12
C7 0.053(2) 0.0437(19) 0.051(2) 0.0051(16) 0.0206(17) 0.0076(15)
C2 0.047(3) 0.048(3) 0.045(2) -0.0016(17) 0.0157(17) -0.003(2)
C14 0.040(2) 0.058(2) 0.050(2) -0.0004(19) 0.0170(16) -0.0013(19)
C1 0.054(3) 0.044(2) 0.041(2) -0.0012(16) 0.0198(17) -0.003(2)
C8 0.0469(19) 0.064(2) 0.048(2) 0.0016(18) 0.0129(16) 0.0085(16)
C13 0.080(2) 0.058(2) 0.053(3) 0.0000(17) 0.0092(19) 0.0070(18)
C6 0.077(3) 0.052(3) 0.056(2) 0.0012(17) 0.0191(19) -0.003(2)
C9 0.090(2) 0.066(2) 0.055(2) 0.011(2) 0.0191(19) 0.0256(18)
C4 0.063(3) 0.086(3) 0.066(2) -0.003(2) 0.021(2) -0.019(3)
C3 0.053(3) 0.071(3) 0.055(2) 0.0028(17) 0.0148(18) -0.002(2)
C11 0.085(3) 0.089(3) 0.054(2) -0.001(2) 0.0090(19) 0.017(2)
C5 0.099(4) 0.060(3) 0.059(2) -0.006(2) 0.025(2) -0.027(3)
C10 0.104(3) 0.095(3) 0.052(3) 0.009(2) 0.013(2) 0.037(2)
C12 0.088(3) 0.076(3) 0.059(3) -0.014(2) 0.0035(19) 0.0030(19)
C15 0.046(3) 0.060(3) 0.051(2) 0.0081(18) 0.0146(16) -0.002(2)
C17 0.076(3) 0.067(2) 0.053(2) -0.009(2) 0.034(2) -0.002(2)
C19 0.108(3) 0.107(3) 0.087(3) -0.028(2) 0.038(2) -0.029(2)
C16 0.062(3) 0.077(3) 0.062(2) 0.0104(17) 0.022(2) 0.003(2)
C18 0.082(3) 0.139(3) 0.102(3) -0.002(3) 0.040(2) 0.030(3)
C20 0.159(4) 0.095(3) 0.072(3) -0.001(2) 0.060(2) -0.022(2)
O3 0.0725(15) 0.0627(14) 0.0493(15) 0.0033(12) 0.0262(11) -0.0043(10)
O1 0.0512(17) 0.0474(16) 0.0698(15) 0.0090(11) 0.0162(11) 0.0041(12)
O4 0.0890(16) 0.0636(14) 0.0562(15) 0.0126(12) 0.0316(12) 0.0069(11)
O2 0.0804(18) 0.0505(15) 0.0882(18) 0.0114(13) 0.0253(13) -0.0102(13)
N1 0.062(2) 0.118(3) 0.112(3) 0.0151(19) 0.021(2) -0.012(2)

loop_
_atom_type_symbol
_atom_type_description
_atom_type_scat_dispersion_real
_atom_type_scat_dispersion_imag
_atom_type_scat_source
C C 0.0033 0.0016 'International Tables Vol C Tables 4.2.6.8 and 6.1.1.4'
H H 0.0000 0.0000 'International Tables Vol C Tables 4.2.6.8 and 6.1.1.4'
N N 0.0061 0.0033 'International Tables Vol C Tables 4.2.6.8 and 6.1.1.4'
O O 0.0106 0.0060 'International Tables Vol C Tables 4.2.6.8 and 6.1.1.4'

loop_
_geom_angle_atom_site_label_1
_geom_angle_atom_site_label_2
_geom_angle_atom_site_label_3
_geom_angle
C1 C7 C14 106.7(2)
C1 C7 C8 114.9(2)
C14 C7 C8 114.2(2)
C3 C2 C1 123.5(3)
C3 C2 O1 115.4(3)
C1 C2 O1 121.1(3)
O3 C14 C16 109.8(2)
O3 C14 C15 109.2(2)
C16 C14 C15 108.8(3)
O3 C14 C7 104.2(2)
C16 C14 C7 111.6(3)
C15 C14 C7 113.1(2)
C2 C1 C6 116.5(3)
C2 C1 C7 121.1(3)
C6 C1 C7 122.5(3)
C9 C8 C13 109.7(2)
C9 C8 C7 111.5(2)
C13 C8 C7 114.7(2)
C12 C13 C8 112.6(2)
C5 C6 C1 120.7(3)
C10 C9 C8 112.6(2)
C5 C4 C3 120.3(3)
C2 C3 C4 118.6(3)
C10 C11 C12 110.9(3)
C4 C5 C6 120.4(3)
C11 C10 C9 110.4(2)
C11 C12 C13 111.7(2)
O2 C15 O1 119.2(3)
O2 C15 C14 125.6(3)
O1 C15 C14 115.1(3)
O4 C17 C18 111.0(3)
O4 C17 C19 109.3(3)
C18 C17 C19 112.4(3)
O4 C17 C20 99.9(2)
C18 C17 C20 111.9(3)
C19 C17 C20 111.7(3)
N1 C16 C14 177.5(4)
C14 O3 O4 105.82(18)
C15 O1 C2 121.9(3)
C17 O4 O3 107.42(18)

loop_
_geom_bond_atom_site_label_1
_geom_bond_atom_site_label_2
_geom_bond_distance
C7 C1 1.505(4)
C7 C14 1.536(4)
C7 C8 1.549(3)
C2 C3 1.371(4)
C2 C1 1.376(4)
C2 O1 1.414(3)
C14 O3 1.430(3)
C14 C16 1.472(5)
C14 C15 1.531(4)
C1 C6 1.390(4)
C8 C9 1.521(3)
C8 C13 1.525(3)
C13 C12 1.523(4)
C6 C5 1.389(4)
C9 C10 1.516(4)
C4 C5 1.359(4)
C4 C3 1.372(4)
C11 C10 1.507(4)
C11 C12 1.511(4)
C15 O2 1.187(3)
C15 O1 1.351(3)
C17 O4 1.460(3)
C17 C18 1.506(4)
C17 C19 1.507(4)
C17 C20 1.516(4)
C16 N1 1.144(4)
O3 O4 1.473(2)
